data_7108865
loop_
_publ_author_name
'Stephen M. Winter'
'Aidin R. Balo'
'Ryan J. Roberts'
'Kristina Lekin'
'Abdeljalil Assoud'
'Paul A. Dube'
'Richard T. Oakley'

_publ_section_title
;
 Hybrid dithiazolothiadiazinyl radicals; versatile building blocks for
 magnetic and conductive materials
;
_journal_issue 16
_journal_name_full 'Chemical communications (Cambridge, England)'
_journal_page_first 1603
_journal_page_last 1605
_journal_paper_doi 10.1039/c3cc38503e
_journal_volume 49
_journal_year 2013
_chemical_formula_moiety 'C13 H9 N4 S3'
_chemical_formula_sum 'C13 H9 N4 S3'
_chemical_formula_weight 317.42
_chemical_name_systematic
; 
 ? 
;
_space_group_IT_number 2
_symmetry_cell_setting triclinic
_symmetry_space_group_name_Hall '-P 1'
_symmetry_space_group_name_H-M 'P -1'
_atom_sites_solution_hydrogens geom
_atom_sites_solution_primary direct
_atom_sites_solution_secondary difmap
_audit_creation_method SHELXL-97
_cell_angle_alpha 86.286(13)
_cell_angle_beta 89.883(14)
_cell_angle_gamma 78.867(14)
_cell_formula_units_Z 2
_cell_length_a 6.9154(15)
_cell_length_b 9.5271(19)
_cell_length_c 10.1385(17)
_cell_measurement_reflns_used 427
_cell_measurement_temperature 296(2)
_cell_measurement_theta_max 60
_cell_measurement_theta_min 3
_cell_volume 654.0(2)
_computing_cell_refinement ApexII
_computing_data_collection ApexII
_computing_data_reduction ApexII
_computing_structure_refinement 'SHELXL-97 (Sheldrick, 1997)'
_computing_structure_solution 'SHELXS-97 (Sheldrick, 1990)'
_diffrn_ambient_temperature 296(2)
_diffrn_measured_fraction_theta_full 0.993
_diffrn_measured_fraction_theta_max 0.993
_diffrn_radiation_monochromator graphite
_diffrn_radiation_source 'fine-focus sealed tube'
_diffrn_radiation_type MoK\a
_diffrn_radiation_wavelength 0.71073
_diffrn_reflns_av_R_equivalents 0.0824
_diffrn_reflns_av_sigmaI/netI 0.0750
_diffrn_reflns_limit_h_max 8
_diffrn_reflns_limit_h_min -8
_diffrn_reflns_limit_k_max 11
_diffrn_reflns_limit_k_min -11
_diffrn_reflns_limit_l_max 12
_diffrn_reflns_limit_l_min 0
_diffrn_reflns_number 6122
_diffrn_reflns_theta_full 26.40
_diffrn_reflns_theta_max 26.40
_diffrn_reflns_theta_min 2.01
_exptl_absorpt_coefficient_mu 0.560
_exptl_absorpt_correction_T_max 0.9972
_exptl_absorpt_correction_T_min 0.8963
_exptl_absorpt_correction_type empirical
_exptl_absorpt_process_details twinabs
_exptl_crystal_colour black-red
_exptl_crystal_density_diffrn 1.612
_exptl_crystal_density_method 'not measured'
_exptl_crystal_description plate
_exptl_crystal_F_000 326
_exptl_crystal_size_max 0.20
_exptl_crystal_size_mid 0.02
_exptl_crystal_size_min 0.01
_refine_diff_density_max 0.542
_refine_diff_density_min -0.382
_refine_diff_density_rms 0.084
_refine_ls_extinction_coef 0.0022(19)
_refine_ls_extinction_expression Fc^*^=kFc[1+0.001xFc^2^\l^3^/sin(2\q)]^-1/4^
_refine_ls_extinction_method SHELXL
_refine_ls_goodness_of_fit_ref 1.619
_refine_ls_hydrogen_treatment constr
_refine_ls_matrix_type full
_refine_ls_number_parameters 183
_refine_ls_number_reflns 4697
_refine_ls_number_restraints 0
_refine_ls_restrained_S_all 1.619
_refine_ls_R_factor_all 0.1243
_refine_ls_R_factor_gt 0.0712
_refine_ls_shift/su_max 0.000
_refine_ls_shift/su_mean 0.000
_refine_ls_structure_factor_coef Fsqd
_refine_ls_weighting_details 'calc w=1/[\s^2^(Fo^2^)+(0.0110P)^2^+0.0897P] where P=(Fo^2^+2Fc^2^)/3'
_refine_ls_weighting_scheme calc
_refine_ls_wR_factor_gt 0.1325
_refine_ls_wR_factor_ref 0.1422
_reflns_number_gt 2833
_reflns_number_total 2664
_reflns_threshold_expression >2sigma(I)
_cod_data_source_file c3cc38503e.txt
_cod_data_source_block twin5
_cod_depositor_comments
;
The following automatic conversions were performed:

'_symmetry_cell_setting' value 'Triclinic' changed to 'triclinic'
according to
/usr/data/users/saulius/automatic-downloads/retrospective/RSC/lib/dictionaries/cif_core.dic
dictionary named 'cif_core.dic' version 2.4.2 from 2011-04-26.

Automatic conversion script
Id: cif_fix_values 2281 2013-09-26 08:29:07Z andrius 
;
_cod_database_code 7108865

loop_
_symmetry_equiv_pos_as_xyz
'x, y, z'
'-x, -y, -z'

loop_
_atom_site_label
_atom_site_type_symbol
_atom_site_fract_x
_atom_site_fract_y
_atom_site_fract_z
_atom_site_U_iso_or_equiv
_atom_site_adp_type
_atom_site_occupancy
_atom_site_symmetry_multiplicity
_atom_site_calc_flag
_atom_site_refinement_flags
S1 S 0.18652(19) 0.77225(12) 1.03038(10) 0.0668(4) Uani 1 1 d .
S2 S 0.14342(17) 0.93225(11) 0.87480(10) 0.0570(3) Uani 1 1 d .
S3 S 0.1669(2) 0.74750(12) 0.37292(10) 0.0685(4) Uani 1 1 d .
N1 N 0.2265(5) 0.6296(3) 0.9426(3) 0.0604(10) Uani 1 1 d .
N2 N 0.2448(5) 0.5486(3) 0.7316(3) 0.0514(9) Uani 1 1 d .
N3 N 0.2607(5) 0.4583(3) 0.5265(3) 0.0487(8) Uani 1 1 d .
N4 N 0.2120(5) 0.5872(3) 0.3126(3) 0.0577(9) Uani 1 1 d .
C1 C 0.2152(6) 0.6613(4) 0.8152(4) 0.0468(10) Uani 1 1 d .
C2 C 0.1730(6) 0.8049(4) 0.7585(4) 0.0467(10) Uani 1 1 d .
C3 C 0.1621(6) 0.8319(4) 0.6247(4) 0.0522(10) Uani 1 1 d .
H3 H 0.1386 0.9258 0.5882 0.063 Uiso 1 1 calc R
C4 C 0.1863(6) 0.7190(4) 0.5439(4) 0.0456(10) Uani 1 1 d .
C5 C 0.2310(5) 0.5731(4) 0.5965(3) 0.0435(10) Uani 1 1 d .
C6 C 0.2887(7) 0.4007(4) 0.7922(4) 0.0709(14) Uani 1 1 d .
H6C H 0.3058 0.3341 0.7239 0.106 Uiso 1 1 calc R
H6B H 0.1815 0.3845 0.8477 0.106 Uiso 1 1 calc R
H6A H 0.4074 0.3871 0.8443 0.106 Uiso 1 1 calc R
C7 C 0.2491(6) 0.4715(4) 0.3909(4) 0.0473(10) Uani 1 1 d .
C8 C 0.2884(6) 0.3326(4) 0.3249(4) 0.0466(10) Uani 1 1 d .
C9 C 0.2849(6) 0.3294(4) 0.1886(4) 0.0528(11) Uani 1 1 d .
H9 H 0.2581 0.4146 0.1358 0.063 Uiso 1 1 calc R
C10 C 0.3213(6) 0.1995(4) 0.1311(4) 0.0597(12) Uani 1 1 d .
H10 H 0.3188 0.1978 0.0395 0.072 Uiso 1 1 calc R
C11 C 0.3612(6) 0.0726(4) 0.2077(4) 0.0577(11) Uani 1 1 d .
H11 H 0.3854 -0.0145 0.1684 0.069 Uiso 1 1 calc R
C12 C 0.3650(6) 0.0760(4) 0.3427(4) 0.0562(11) Uani 1 1 d .
H12 H 0.3934 -0.0096 0.3947 0.067 Uiso 1 1 calc R
C13 C 0.3271(6) 0.2051(4) 0.4030(4) 0.0538(11) Uani 1 1 d .
H13 H 0.3276 0.2060 0.4946 0.065 Uiso 1 1 calc R

loop_
_atom_site_aniso_label
_atom_site_aniso_U_11
_atom_site_aniso_U_22
_atom_site_aniso_U_33
_atom_site_aniso_U_23
_atom_site_aniso_U_13
_atom_site_aniso_U_12
S1 0.0882(9) 0.0601(7) 0.0489(6) -0.0129(5) -0.0022(6) -0.0037(6)
S2 0.0666(8) 0.0524(7) 0.0521(6) -0.0178(5) 0.0027(5) -0.0070(5)
S3 0.1154(10) 0.0429(6) 0.0447(6) -0.0026(5) -0.0023(6) -0.0093(6)
N1 0.078(3) 0.054(2) 0.048(2) -0.0118(16) 0.0030(19) -0.0049(19)
N2 0.063(2) 0.043(2) 0.046(2) -0.0046(15) -0.0054(17) -0.0041(17)
N3 0.061(2) 0.0365(18) 0.0478(19) -0.0068(14) 0.0014(17) -0.0069(16)
N4 0.084(3) 0.0319(19) 0.058(2) -0.0075(15) 0.0036(19) -0.0099(18)
C1 0.052(3) 0.045(2) 0.043(2) -0.0118(19) 0.005(2) -0.007(2)
C2 0.046(2) 0.047(2) 0.048(2) -0.0093(18) 0.0003(19) -0.0066(19)
C3 0.056(3) 0.047(2) 0.052(2) -0.0004(18) 0.004(2) -0.008(2)
C4 0.050(3) 0.034(2) 0.051(2) -0.0095(18) 0.002(2) -0.0041(19)
C5 0.042(2) 0.047(2) 0.043(2) -0.0075(18) 0.0035(18) -0.0095(19)
C6 0.108(4) 0.049(3) 0.052(3) 0.005(2) -0.001(3) -0.008(3)
C7 0.053(3) 0.041(2) 0.049(2) -0.0038(18) 0.002(2) -0.0130(19)
C8 0.048(2) 0.036(2) 0.057(2) -0.0071(19) 0.003(2) -0.0105(19)
C9 0.064(3) 0.042(2) 0.053(2) -0.0001(19) 0.001(2) -0.012(2)
C10 0.074(3) 0.060(3) 0.047(2) -0.012(2) -0.001(2) -0.014(2)
C11 0.058(3) 0.045(2) 0.073(3) -0.017(2) 0.001(2) -0.012(2)
C12 0.059(3) 0.041(2) 0.068(3) -0.006(2) -0.001(2) -0.007(2)
C13 0.058(3) 0.050(3) 0.053(2) -0.008(2) -0.003(2) -0.010(2)

loop_
_atom_type_symbol
_atom_type_description
_atom_type_scat_dispersion_real
_atom_type_scat_dispersion_imag
_atom_type_scat_source
C C 0.0033 0.0016 'International Tables Vol C Tables 4.2.6.8 and 6.1.1.4'
H H 0.0000 0.0000 'International Tables Vol C Tables 4.2.6.8 and 6.1.1.4'
N N 0.0061 0.0033 'International Tables Vol C Tables 4.2.6.8 and 6.1.1.4'
S S 0.1246 0.1234 'International Tables Vol C Tables 4.2.6.8 and 6.1.1.4'

loop_
_geom_angle_atom_site_label_1
_geom_angle_atom_site_label_2
_geom_angle_atom_site_label_3
_geom_angle
N1 S1 S2 98.96(13)
C2 S2 S1 91.37(14)
N4 S3 C4 106.53(17)
C1 N1 S1 113.2(3)
C5 N2 C1 121.5(3)
C5 N2 C6 120.4(3)
C1 N2 C6 118.1(3)
C5 N3 C7 120.9(3)
C7 N4 S3 120.8(3)
N1 C1 N2 118.0(3)
N1 C1 C2 123.1(3)
N2 C1 C2 118.9(4)
C3 C2 C1 120.6(4)
C3 C2 S2 126.0(3)
C1 C2 S2 113.4(3)
C2 C3 C4 119.6(4)
C3 C4 C5 121.7(4)
C3 C4 S3 121.4(3)
C5 C4 S3 116.9(3)
N3 C5 N2 116.5(3)
N3 C5 C4 125.9(4)
N2 C5 C4 117.7(3)
N4 C7 N3 129.0(4)
N4 C7 C8 116.0(4)
N3 C7 C8 115.0(3)
C9 C8 C13 119.7(4)
C9 C8 C7 121.4(3)
C13 C8 C7 118.9(4)
C10 C9 C8 119.9(4)
C11 C10 C9 120.8(4)
C12 C11 C10 119.2(4)
C11 C12 C13 121.1(4)
C8 C13 C12 119.3(4)

loop_
_geom_bond_atom_site_label_1
_geom_bond_atom_site_label_2
_geom_bond_distance
S1 N1 1.652(3)
S1 S2 2.1013(16)
S2 C2 1.729(4)
S3 N4 1.656(3)
S3 C4 1.739(4)
N1 C1 1.306(5)
N2 C5 1.375(4)
N2 C1 1.395(4)
N2 C6 1.477(4)
N3 C5 1.325(4)
N3 C7 1.374(4)
N4 C7 1.299(4)
C1 C2 1.425(5)
C2 C3 1.364(5)
C3 C4 1.379(5)
C4 C5 1.431(5)
C7 C8 1.499(5)
C8 C9 1.386(5)
C8 C13 1.387(5)
C9 C10 1.381(5)
C10 C11 1.375(5)
C11 C12 1.372(5)
C12 C13 1.388(5)
